data_7213118
loop_
_publ_author_name
'Haberhauer, Gebhard'
'Gleiter, Rolf'
'Irngartinger, Hermann'
'Oeser, Thomas'
'Rominger, Frank'

_publ_section_title
;
 Cyclic diynes with tetramethyldisilyl groups in the bridges. Syntheses
 and properties
;
_journal_issue 10
_journal_name_full 'Journal of the Chemical Society, Perkin Transactions 2'
_journal_page_first 2093
_journal_paper_doi 10.1039/a904409d
_journal_year 1999
_chemical_formula_sum 'C15 H30 Si4'
_chemical_formula_weight 322.8
_chemical_name_systematic
; 
  1,1,2,2,6,6,8,8-Octamethyl-1,2,6,8-tetrasilacycloundeca-
  4,9-diyne (13)
;
_space_group_IT_number 2
_symmetry_cell_setting triclinic
_symmetry_space_group_name_Hall '-P 1'
_symmetry_space_group_name_H-M 'P -1'
_atom_sites_solution_hydrogens geom
_atom_sites_solution_primary direct
_atom_sites_solution_secondary difmap
_audit_creation_method SHELXL-97
_cell_angle_alpha 92.44(1)
_cell_angle_beta 110.73(1)
_cell_angle_gamma 65.26(1)
_cell_formula_units_Z 2
_cell_length_a 11.725(2)
_cell_length_b 12.678(1)
_cell_length_c 8.391(1)
_cell_measurement_reflns_used 75
_cell_measurement_temperature 223(2)
_cell_measurement_theta_max 23.7
_cell_measurement_theta_min 10.1
_cell_volume 1051.3(3)
_computing_structure_refinement 'SHELXL-97 (Sheldrick, 1997)'
_computing_structure_solution 'SHELXS-97 (Sheldrick, 1990)'
_diffrn_ambient_temperature 223(2)
_diffrn_measured_fraction_theta_full 0.999
_diffrn_measured_fraction_theta_max 0.999
_diffrn_measurement_device_type NONIUS_CAD4
_diffrn_measurement_method \w2\q
_diffrn_radiation_monochromator graphite
_diffrn_radiation_source 'fine-focus sealed tube'
_diffrn_radiation_type MoK\a
_diffrn_radiation_wavelength 0.71073
_diffrn_reflns_av_R_equivalents 0.011
_diffrn_reflns_av_sigmaI/netI 0.013
_diffrn_reflns_limit_h_max 15
_diffrn_reflns_limit_h_min -14
_diffrn_reflns_limit_k_max 16
_diffrn_reflns_limit_k_min 0
_diffrn_reflns_limit_l_max 11
_diffrn_reflns_limit_l_min -11
_diffrn_reflns_number 5268
_diffrn_reflns_theta_full 28.0
_diffrn_reflns_theta_max 28.0
_diffrn_reflns_theta_min 2.1
_diffrn_standards_decay_% -3.9
_diffrn_standards_interval_count 100
_diffrn_standards_interval_time 60
_diffrn_standards_number 3
_exptl_absorpt_coefficient_mu 0.27
_exptl_absorpt_correction_T_max 1.0
_exptl_absorpt_correction_T_min 0.964
_exptl_crystal_colour colourless
_exptl_crystal_density_diffrn 1.02
_exptl_crystal_density_method 'not measured'
_exptl_crystal_description irregular
_exptl_crystal_F_000 352
_exptl_crystal_size_max 0.45
_exptl_crystal_size_mid 0.45
_exptl_crystal_size_min 0.35
_refine_diff_density_max 0.25
_refine_diff_density_min -0.30
_refine_diff_density_rms 0.05
_refine_ls_extinction_method none
_refine_ls_goodness_of_fit_ref 1.06
_refine_ls_hydrogen_treatment mixed
_refine_ls_matrix_type full
_refine_ls_number_parameters 204
_refine_ls_number_reflns 5042
_refine_ls_number_restraints 0
_refine_ls_restrained_S_all 1.06
_refine_ls_R_factor_all 0.038
_refine_ls_R_factor_gt 0.029
_refine_ls_shift/su_max 0.001
_refine_ls_shift/su_mean 0.000
_refine_ls_structure_factor_coef Fsqd
_refine_ls_weighting_details 'w=1/[\s^2^(Fo^2^)+(0.0461P)^2^+0.1624P] where P=(Fo^2^+2Fc^2^)/3'
_refine_ls_weighting_scheme calc
_refine_ls_wR_factor_gt 0.080
_refine_ls_wR_factor_ref 0.087
_reflns_number_gt 4262
_reflns_number_total 5042
_reflns_threshold_expression >2sigma(I)
_cod_data_source_file 904409dsup1.cif
_cod_data_source_block 711GH164
_cod_depositor_comments
;
The following automatic conversions were performed:

'_refine_ls_weighting_scheme' value 'calc
w=1/[\s^2^(Fo^2^)+(0.0461P)^2^+0.1624P] where P=(Fo^2^+2Fc^2^)/3' was
changed to 'calc'. New tag '_refine_ls_weighting_details' was
created. The value of the new tag was set to
'w=1/[\s^2^(Fo^2^)+(0.0461P)^2^+0.1624P] where P=(Fo^2^+2Fc^2^)/3'.

Automatic conversion script
Id: cif_fix_values 3143 2015-03-26 13:38:13Z robertas 
;
_cod_original_cell_volume 1051.3(2)
_cod_database_code 7213118

loop_
_symmetry_equiv_pos_as_xyz
'x, y, z'
'-x, -y, -z'

loop_
_atom_site_label
_atom_site_type_symbol
_atom_site_fract_x
_atom_site_fract_y
_atom_site_fract_z
_atom_site_U_iso_or_equiv
_atom_site_adp_type
_atom_site_occupancy
_atom_site_calc_flag
_atom_site_refinement_flags
Si1 Si 0.00899(3) 0.72673(3) 0.53477(5) 0.04377(10) Uani 1 d .
Si2 Si -0.12518(4) 0.78124(4) 0.24077(5) 0.04843(10) Uani 1 d .
Si6 Si 0.35189(4) 0.67768(3) 0.18450(4) 0.04768(10) Uani 1 d .
Si8 Si 0.40331(3) 0.81824(3) 0.51097(4) 0.03842(9) Uani 1 d .
C3 C -0.07947(15) 0.87553(14) 0.1303(2) 0.0563(3) Uani 1 d .
H3A H -0.140(2) 0.8953(16) 0.017(3) 0.076(5) Uiso 1 d .
H3B H -0.0947(18) 0.9461(16) 0.174(2) 0.067(5) Uiso 1 d .
C4 C 0.05768(14) 0.81655(12) 0.13338(16) 0.0490(3) Uani 1 d .
C5 C 0.17252(14) 0.76330(13) 0.14343(16) 0.0514(3) Uani 1 d .
C7 C 0.45095(14) 0.67885(12) 0.41318(16) 0.0463(3) Uani 1 d .
H7A H 0.539(2) 0.6530(16) 0.423(2) 0.076(6) Uiso 1 d .
H7B H 0.4472(18) 0.6246(16) 0.476(2) 0.069(5) Uiso 1 d .
C9 C 0.25697(12) 0.84303(11) 0.56492(15) 0.0409(2) Uani 1 d .
C10 C 0.16308(12) 0.85056(10) 0.59898(14) 0.0383(2) Uani 1 d .
C11 C 0.05256(13) 0.84779(12) 0.63725(16) 0.0422(3) Uani 1 d .
H11A H -0.0271(16) 0.9233(14) 0.599(2) 0.054(4) Uiso 1 d .
H11B H 0.0769(16) 0.8319(13) 0.760(2) 0.054(4) Uiso 1 d .
C12 C -0.08863(19) 0.69912(17) 0.6501(2) 0.0700(4) Uani 1 d .
H12A H -0.1213 0.6430 0.5953 0.105 Uiso 1 calc R
H12B H -0.1648 0.7719 0.6459 0.105 Uiso 1 calc R
H12C H -0.0303 0.6682 0.7689 0.105 Uiso 1 calc R
C13 C 0.16948(16) 0.59270(13) 0.5702(2) 0.0629(4) Uani 1 d .
H13A H 0.2236 0.5730 0.6921 0.094 Uiso 1 calc R
H13B H 0.2196 0.6073 0.5103 0.094 Uiso 1 calc R
H13C H 0.1486 0.5282 0.5267 0.094 Uiso 1 calc R
C14 C -0.30568(15) 0.8716(2) 0.2139(3) 0.0822(6) Uani 1 d .
H14A H -0.3613 0.8928 0.0926 0.123 Uiso 1 calc R
H14B H -0.3137 0.9420 0.2685 0.123 Uiso 1 calc R
H14C H -0.3356 0.8268 0.2668 0.123 Uiso 1 calc R
C15 C -0.1073(2) 0.64740(16) 0.1300(2) 0.0726(5) Uani 1 d .
H15A H -0.1343 0.5994 0.1818 0.109 Uiso 1 calc R
H15B H -0.0138 0.6031 0.1414 0.109 Uiso 1 calc R
H15C H -0.1644 0.6702 0.0093 0.109 Uiso 1 calc R
C16 C 0.40443(18) 0.74019(17) 0.0417(2) 0.0671(4) Uani 1 d .
H16A H 0.3586 0.7329 -0.0767 0.101 Uiso 1 calc R
H16B H 0.5014 0.6981 0.0723 0.101 Uiso 1 calc R
H16C H 0.3807 0.8222 0.0551 0.101 Uiso 1 calc R
C17 C 0.3783(2) 0.52546(16) 0.1421(2) 0.0747(5) Uani 1 d .
H17A H 0.3466 0.4949 0.2132 0.112 Uiso 1 calc R
H17B H 0.4738 0.4766 0.1690 0.112 Uiso 1 calc R
H17C H 0.3282 0.5256 0.0220 0.112 Uiso 1 calc R
C18 C 0.35730(16) 0.94658(13) 0.3621(2) 0.0578(3) Uani 1 d .
H18A H 0.2775 0.9577 0.2625 0.087 Uiso 1 calc R
H18B H 0.4317 0.9330 0.3258 0.087 Uiso 1 calc R
H18C H 0.3388 1.0160 0.4205 0.087 Uiso 1 calc R
C19 C 0.54583(13) 0.80440(13) 0.71326(18) 0.0516(3) Uani 1 d .
H19A H 0.5202 0.8759 0.7661 0.077 Uiso 1 calc R
H19B H 0.6248 0.7910 0.6873 0.077 Uiso 1 calc R
H19C H 0.5667 0.7391 0.7917 0.077 Uiso 1 calc R

loop_
_atom_site_aniso_label
_atom_site_aniso_U_11
_atom_site_aniso_U_22
_atom_site_aniso_U_33
_atom_site_aniso_U_23
_atom_site_aniso_U_13
_atom_site_aniso_U_12
Si1 0.04108(18) 0.0506(2) 0.04665(19) -0.00743(15) 0.01908(14) -0.02402(15)
Si2 0.03719(17) 0.0616(2) 0.04615(19) -0.01525(16) 0.01426(14) -0.02269(16)
Si6 0.0493(2) 0.0562(2) 0.03408(17) -0.00519(14) 0.01785(15) -0.01762(16)
Si8 0.03645(16) 0.04558(18) 0.03580(16) -0.00056(12) 0.01458(13) -0.01864(13)
C3 0.0455(7) 0.0568(8) 0.0521(8) 0.0022(6) 0.0110(6) -0.0139(6)
C4 0.0504(7) 0.0582(8) 0.0335(6) 0.0014(5) 0.0101(5) -0.0229(6)
C5 0.0512(7) 0.0660(8) 0.0338(6) -0.0018(5) 0.0128(5) -0.0242(6)
C7 0.0429(6) 0.0498(7) 0.0366(6) -0.0005(5) 0.0141(5) -0.0114(5)
C9 0.0407(6) 0.0486(6) 0.0364(5) -0.0049(5) 0.0149(5) -0.0214(5)
C10 0.0392(6) 0.0444(6) 0.0323(5) -0.0056(4) 0.0121(4) -0.0198(5)
C11 0.0398(6) 0.0518(7) 0.0407(6) -0.0087(5) 0.0190(5) -0.0220(5)
C12 0.0767(11) 0.0802(11) 0.0839(11) -0.0129(9) 0.0456(9) -0.0492(9)
C13 0.0572(8) 0.0523(8) 0.0708(10) -0.0076(7) 0.0215(7) -0.0177(7)
C14 0.0389(7) 0.1219(16) 0.0738(11) -0.0301(11) 0.0181(7) -0.0277(9)
C15 0.0834(12) 0.0732(11) 0.0630(10) -0.0235(8) 0.0225(9) -0.0407(9)
C16 0.0677(10) 0.0920(12) 0.0457(8) -0.0031(8) 0.0300(7) -0.0304(9)
C17 0.0916(13) 0.0665(10) 0.0576(9) -0.0197(8) 0.0256(9) -0.0292(9)
C18 0.0654(9) 0.0542(8) 0.0592(8) 0.0042(6) 0.0286(7) -0.0253(7)
C19 0.0435(6) 0.0655(8) 0.0494(7) -0.0059(6) 0.0136(6) -0.0297(6)

loop_
_atom_type_symbol
_atom_type_description
_atom_type_scat_dispersion_real
_atom_type_scat_dispersion_imag
_atom_type_scat_source
C C 0.0033 0.0016 'International Tables Vol C Tables 4.2.6.8 and 6.1.1.4'
H H 0.0000 0.0000 'International Tables Vol C Tables 4.2.6.8 and 6.1.1.4'
Si Si 0.0817 0.0704 'International Tables Vol C Tables 4.2.6.8 and 6.1.1.4'

loop_
_geom_angle_atom_site_label_1
_geom_angle_atom_site_label_2
_geom_angle_atom_site_label_3
_geom_angle
C13 Si1 C12 109.73(8)
C13 Si1 C11 108.61(7)
C12 Si1 C11 105.95(7)
C13 Si1 Si2 111.15(6)
C12 Si1 Si2 109.28(6)
C11 Si1 Si2 111.97(5)
C15 Si2 C14 110.54(9)
C15 Si2 C3 108.24(8)
C14 Si2 C3 105.67(9)
C15 Si2 Si1 109.73(6)
C14 Si2 Si1 109.45(6)
C3 Si2 Si1 113.15(5)
C5 Si6 C16 110.54(7)
C5 Si6 C7 108.75(6)
C16 Si6 C7 109.81(8)
C5 Si6 C17 107.53(9)
C16 Si6 C17 110.03(9)
C7 Si6 C17 110.15(8)
C9 Si8 C18 108.08(7)
C9 Si8 C19 108.22(6)
C18 Si8 C19 110.13(7)
C9 Si8 C7 108.57(6)
C18 Si8 C7 112.35(7)
C19 Si8 C7 109.39(7)
C4 C3 Si2 113.04(11)
C4 C3 H3A 109.4(12)
Si2 C3 H3A 106.7(12)
C4 C3 H3B 111.2(11)
Si2 C3 H3B 111.2(11)
H3A C3 H3B 104.9(15)
C5 C4 C3 176.24(14)
C4 C5 Si6 173.47(12)
Si6 C7 Si8 119.38(7)
Si6 C7 H7A 106.6(11)
Si8 C7 H7A 107.9(11)
Si6 C7 H7B 106.6(11)
Si8 C7 H7B 108.2(11)
H7A C7 H7B 107.6(16)
C10 C9 Si8 175.03(11)
C9 C10 C11 174.37(13)
C10 C11 Si1 110.45(8)
C10 C11 H11A 111.3(9)
Si1 C11 H11A 110.6(9)
C10 C11 H11B 111.5(9)
Si1 C11 H11B 106.7(9)
H11A C11 H11B 106.2(13)
Si1 C12 H12A 109.5
Si1 C12 H12B 109.5
H12A C12 H12B 109.5
Si1 C12 H12C 109.5
H12A C12 H12C 109.5
H12B C12 H12C 109.5
Si1 C13 H13A 109.5
Si1 C13 H13B 109.5
H13A C13 H13B 109.5
Si1 C13 H13C 109.5
H13A C13 H13C 109.5
H13B C13 H13C 109.5
Si2 C14 H14A 109.5
Si2 C14 H14B 109.5
H14A C14 H14B 109.5
Si2 C14 H14C 109.5
H14A C14 H14C 109.5
H14B C14 H14C 109.5
Si2 C15 H15A 109.5
Si2 C15 H15B 109.5
H15A C15 H15B 109.5
Si2 C15 H15C 109.5
H15A C15 H15C 109.5
H15B C15 H15C 109.5
Si6 C16 H16A 109.5
Si6 C16 H16B 109.5
H16A C16 H16B 109.5
Si6 C16 H16C 109.5
H16A C16 H16C 109.5
H16B C16 H16C 109.5
Si6 C17 H17A 109.5
Si6 C17 H17B 109.5
H17A C17 H17B 109.5
Si6 C17 H17C 109.5
H17A C17 H17C 109.5
H17B C17 H17C 109.5
Si8 C18 H18A 109.5
Si8 C18 H18B 109.5
H18A C18 H18B 109.5
Si8 C18 H18C 109.5
H18A C18 H18C 109.5
H18B C18 H18C 109.5
Si8 C19 H19A 109.5
Si8 C19 H19B 109.5
H19A C19 H19B 109.5
Si8 C19 H19C 109.5
H19A C19 H19C 109.5
H19B C19 H19C 109.5

loop_
_geom_bond_atom_site_label_1
_geom_bond_atom_site_label_2
_geom_bond_distance
Si1 C13 1.8674(16)
Si1 C12 1.8756(15)
Si1 C11 1.8945(13)
Si1 Si2 2.3507(7)
Si2 C15 1.8689(17)
Si2 C14 1.8702(17)
Si2 C3 1.8864(17)
Si6 C5 1.8243(15)
Si6 C16 1.8588(15)
Si6 C7 1.8615(14)
Si6 C17 1.8618(18)
Si8 C9 1.8260(12)
Si8 C18 1.8599(14)
Si8 C19 1.8645(14)
Si8 C7 1.8663(14)
C3 C4 1.453(2)
C3 H3A 0.93(2)
C3 H3B 0.924(18)
C4 C5 1.200(2)
C7 H7A 0.92(2)
C7 H7B 0.908(19)
C9 C10 1.1980(17)
C10 C11 1.4550(16)
C11 H11A 0.979(16)
C11 H11B 0.971(16)
C12 H12A 0.9700
C12 H12B 0.9700
C12 H12C 0.9700
C13 H13A 0.9700
C13 H13B 0.9700
C13 H13C 0.9700
C14 H14A 0.9700
C14 H14B 0.9700
C14 H14C 0.9700
C15 H15A 0.9700
C15 H15B 0.9700
C15 H15C 0.9700
C16 H16A 0.9700
C16 H16B 0.9700
C16 H16C 0.9700
C17 H17A 0.9700
C17 H17B 0.9700
C17 H17C 0.9700
C18 H18A 0.9700
C18 H18B 0.9700
C18 H18C 0.9700
C19 H19A 0.9700
C19 H19B 0.9700
C19 H19C 0.9700

loop_
_geom_torsion_atom_site_label_1
_geom_torsion_atom_site_label_2
_geom_torsion_atom_site_label_3
_geom_torsion_atom_site_label_4
_geom_torsion
C13 Si1 Si2 C15 35.56(9)
C12 Si1 Si2 C15 -85.70(9)
C11 Si1 Si2 C15 157.23(8)
C13 Si1 Si2 C14 157.02(10)
C12 Si1 Si2 C14 35.76(10)
C11 Si1 Si2 C14 -81.31(9)
C13 Si1 Si2 C3 -85.44(8)
C12 Si1 Si2 C3 153.31(8)
C11 Si1 Si2 C3 36.24(7)
C15 Si2 C3 C4 -59.44(13)
C14 Si2 C3 C4 -177.87(11)
Si1 Si2 C3 C4 62.39(12)
Si2 C3 C4 C5 -18(2)
C3 C4 C5 Si6 -29(3)
C16 Si6 C5 C4 -149.1(12)
C7 Si6 C5 C4 -28.5(12)
C17 Si6 C5 C4 90.8(12)
C5 Si6 C7 Si8 -42.58(11)
C16 Si6 C7 Si8 78.49(11)
C17 Si6 C7 Si8 -160.18(10)
C9 Si8 C7 Si6 78.59(10)
C18 Si8 C7 Si6 -40.89(11)
C19 Si8 C7 Si6 -163.51(8)
C18 Si8 C9 C10 138.1(12)
C19 Si8 C9 C10 -102.6(12)
C7 Si8 C9 C10 16.0(12)
Si8 C9 C10 C11 -3(2)
C9 C10 C11 Si1 -21.9(13)
C13 Si1 C11 C10 43.64(11)
C12 Si1 C11 C10 161.47(10)
Si2 Si1 C11 C10 -79.48(9)
